data_1509920
loop_
_publ_author_name
'Gomez-Romero, P.'
'Oro-Sole, J.'
'Tejada-Rosales, E.M.'

_publ_section_title
;
 Synthesis, characterization, and electrical properties of the series of
 oxides Ag5 Pb(2-x) Cu(x) O6 (0.0 <= x <= 0.5)
;
_journal_name_full 'Journal of Solid State Chemistry'
_journal_page_first 151
_journal_page_last 157
_journal_paper_doi 10.1006/jssc.2001.9386
_journal_volume 163
_journal_year 2002
_chemical_formula_sum 'Ag5 Cu0.47 O6 Pb1.53'
_chemical_name_systematic 'Ag5 (Pb1.53 Cu0.47) O6'
_space_group_IT_number 162
_symmetry_space_group_name_Hall '-P 3 2'
_symmetry_space_group_name_H-M 'P -3 1 m'
_cell_angle_alpha 90
_cell_angle_beta 90
_cell_angle_gamma 120
_cell_formula_units_Z 1
_cell_length_a 5.8306
_cell_length_b 5.8306
_cell_length_c 6.343
_cell_volume 186.746
_citation_journal_id_ASTM JSSCBI
_cod_data_source_file silver3-x_208.cif
_cod_data_source_block Ag5Cu0.47O6Pb1.53
_cod_original_cell_volume 186.7462
_cod_database_code 1509920

loop_
_symmetry_equiv_pos_as_xyz
x,y,z
-y,x-y,z
-x+y,-x,z
-y,-x,-z
x,x-y,-z
-x+y,y,-z
-x,-y,-z
y,-x+y,-z
x-y,x,-z
y,x,z
-x,-x+y,z
x-y,-y,z

loop_
_atom_site_label
_atom_site_type_symbol
_atom_site_fract_x
_atom_site_fract_y
_atom_site_fract_z
_atom_site_occupancy
_atom_site_U_iso_or_equiv
Ag2 Ag+1 0.5 0 0 1 0.0
Cu1 Cu+2 0.6667 0.3333 0.5 0.235 0.0
Ag1 Ag+1 0 0 0.2386 1 0.0
O1 O-2 0.632 0 0.697 1 0.0
Pb1 Pb+4 0.6667 0.3333 0.5 0.765 0.0
